data_7230843
loop_
_publ_author_name
'Tan, Davin'
'Ng, Zi Xuan'
'Sim, Ying'
'Ganguly, Rakesh'
'Garc\'ia, Felipe'

_publ_section_title
;
 cis-Cyclodiphosph(v/v)azanes as highly stable and robust main group
 supramolecular building blocks
;
_journal_issue 39
_journal_name_full CrystEngComm
_journal_page_first 5998
_journal_paper_doi 10.1039/C8CE00395E
_journal_volume 20
_journal_year 2018
_chemical_formula_sum 'C19 H44 N4 O P2 Se2'
_chemical_formula_weight 564.44
_space_group_crystal_system orthorhombic
_space_group_IT_number 62
_space_group_name_Hall '-P 2ac 2n'
_space_group_name_H-M_alt 'P n m a'
_symmetry_space_group_name_Hall '-P 2ac 2n'
_symmetry_space_group_name_H-M 'P n m a'
_atom_sites_solution_hydrogens mixed
_atom_sites_solution_primary dual
_audit_update_record
;
2018-03-13 deposited with the CCDC.
2018-06-06 downloaded from the CCDC.
;
_cell_angle_alpha 90
_cell_angle_beta 90
_cell_angle_gamma 90
_cell_formula_units_Z 4
_cell_length_a 20.570(3)
_cell_length_b 11.104(2)
_cell_length_c 12.117(2)
_cell_measurement_reflns_used 9909
_cell_measurement_temperature 240.(2)
_cell_measurement_theta_max 29.5432
_cell_measurement_theta_min 2.6776
_cell_volume 2767.6(8)
_computing_cell_refinement 'SAINT V8.38A (Bruker AXS Inc., 2017)'
_computing_data_collection 'APEX3 (Bruker AXS Inc., 2017)'
_computing_data_reduction 'SAINT V8.38A (Bruker AXS Inc., 2017)'
_computing_publication_material 'APEX3 (Bruker AXS Inc., 2017)'
_computing_structure_refinement 'SHELXL-2016/6 (Sheldrick, 2016)'
_computing_structure_solution 'XS, VERSION 2013/1'
_diffrn_ambient_temperature 240.(2)
_diffrn_detector_area_resol_mean 7.4074
_diffrn_measured_fraction_theta_full 0.995
_diffrn_measured_fraction_theta_max 0.995
_diffrn_measurement_device_type 'Photon II CPADs detector'
_diffrn_measurement_method 'phi and omega scans'
_diffrn_radiation_monochromator 'Multilayer Mirror'
_diffrn_radiation_type MoK\a
_diffrn_radiation_wavelength 0.71073
_diffrn_reflns_av_R_equivalents 0.0698
_diffrn_reflns_av_unetI/netI 0.0331
_diffrn_reflns_limit_h_max 30
_diffrn_reflns_limit_h_min -30
_diffrn_reflns_limit_k_max 16
_diffrn_reflns_limit_k_min -16
_diffrn_reflns_limit_l_max 17
_diffrn_reflns_limit_l_min -18
_diffrn_reflns_number 76726
_diffrn_reflns_theta_full 32.06
_diffrn_reflns_theta_max 32.06
_diffrn_reflns_theta_min 2.68
_diffrn_source 'Incoatec microfocus source'
_diffrn_source_type 'Bruker D8 Quest'
_exptl_absorpt_coefficient_mu 2.803
_exptl_absorpt_correction_T_max 0.60
_exptl_absorpt_correction_T_min 0.46
_exptl_absorpt_correction_type multi-scan
_exptl_absorpt_process_details
;
SADABS-2016/2 - Bruker AXS area detector scaling and absorption correction
;
_exptl_crystal_colour colourless
_exptl_crystal_density_diffrn 1.355
_exptl_crystal_density_method 'not measured'
_exptl_crystal_description block
_exptl_crystal_F_000 1168
_exptl_crystal_size_max 0.340
_exptl_crystal_size_mid 0.280
_exptl_crystal_size_min 0.200
_refine_diff_density_max 0.847
_refine_diff_density_min -0.545
_refine_ls_extinction_method none
_refine_ls_goodness_of_fit_ref 0.984
_refine_ls_hydrogen_treatment mixed
_refine_ls_matrix_type full
_refine_ls_number_parameters 171
_refine_ls_number_reflns 5033
_refine_ls_number_restraints 191
_refine_ls_restrained_S_all 0.982
_refine_ls_R_factor_all 0.0785
_refine_ls_R_factor_gt 0.0384
_refine_ls_shift/su_max 0.004
_refine_ls_shift/su_mean 0.000
_refine_ls_structure_factor_coef Fsqd
_refine_ls_weighting_details 'w=1/[\s^2^(Fo^2^)+(0.0424P)^2^+1.8620P] where P=(Fo^2^+2Fc^2^)/3'
_refine_ls_weighting_scheme calc
_refine_ls_wR_factor_gt 0.0849
_refine_ls_wR_factor_ref 0.1037
_reflns_number_gt 3291
_reflns_number_total 5033
_reflns_threshold_expression 'I > 2\s(I)'
_cod_data_source_file c8ce00395e2.cif
_cod_data_source_block fg870m
_cod_depositor_comments
;
The following automatic conversions were performed:

'_exptl_absorpt_correction_type' value 'Multi-Scan' changed to
'multi-scan' according to
/home/data/users/saulius/crontab/automatic-downloads/rss-feeds/RSC/lib/dictionaries/cif_core.dic
dictionary named 'cif_core.dic' version 2.4.2 from 2011-04-26.

Automatic conversion script
Id: cif_fix_values 4973 2017-02-22 13:04:09Z antanas 

 Adding full bibliography for 7230835--7230843.cif.
;
_cod_database_code 7230843

loop_
_space_group_symop_operation_xyz
'x, y, z'
'-x+1/2, -y, z+1/2'
'-x, y+1/2, -z'
'x+1/2, -y+1/2, -z+1/2'
'-x, -y, -z'
'x-1/2, y, -z-1/2'
'x, -y-1/2, z'
'-x-1/2, y-1/2, z-1/2'

loop_
_atom_site_type_symbol
_atom_site_label
_atom_site_fract_x
_atom_site_fract_y
_atom_site_fract_z
_atom_site_U_iso_or_equiv
_atom_site_adp_type
_atom_site_calc_flag
_atom_site_refinement_flags_adp
_atom_site_refinement_flags_occupancy
_atom_site_refinement_flags_posn
_atom_site_occupancy
_atom_site_disorder_assembly
_atom_site_disorder_group
C C1 0.90895(12) 0.0157(2) 0.7424(2) 0.0478(5) Uani d . . . 1 . .
C C2 0.85633(19) -0.0367(3) 0.6689(3) 0.0949(13) Uani d . . . 1 . .
H H2A 0.813994 -0.012542 0.696373 0.142 Uiso calc U . R 1 . .
H H2B 0.859402 -0.123914 0.669342 0.142 Uiso calc U . R 1 . .
H H2C 0.861938 -0.007289 0.594186 0.142 Uiso calc U . R 1 . .
C C3 0.90245(17) -0.0347(3) 0.8585(3) 0.0725(8) Uani d . . . 1 . .
H H3A 0.936282 -0.001192 0.904997 0.109 Uiso calc U . R 1 . .
H H3B 0.906725 -0.121712 0.856278 0.109 Uiso calc U . R 1 . .
H H3C 0.860202 -0.013515 0.888228 0.109 Uiso calc U . R 1 . .
C C4 0.97627(16) -0.0144(3) 0.6985(3) 0.0857(10) Uani d . . . 1 . .
H H4A 0.979789 0.01228 0.622445 0.128 Uiso calc U . R 1 . .
H H4B 0.983126 -0.100698 0.702057 0.128 Uiso calc U . R 1 . .
H H4C 1.008847 0.026184 0.742837 0.128 Uiso calc U . R 1 . .
C C5 0.86152(16) 0.25 1.0635(3) 0.0515(8) Uani d T P S 1 . .
C C6 0.8930(2) 0.1385(4) 1.1100(3) 0.1034(15) Uani d . . . 1 . .
H H6A 0.871001 0.067683 1.081762 0.155 Uiso calc U . R 1 . .
H H6B 0.890005 0.139798 1.189844 0.155 Uiso calc U . R 1 . .
H H6C 0.938408 0.136296 1.088218 0.155 Uiso calc U . R 1 . .
C C7 0.7903(2) 0.25 1.0925(3) 0.0812(15) Uani d T P S 1 . .
H H7A 0.785438 0.25 1.172162 0.122 Uiso calc U P R 0.5 A -1
H H7B 0.769841 0.321325 1.062087 0.122 Uiso calc U P R 0.5 A -1
H H7C 0.769841 0.178675 1.062087 0.122 Uiso calc U P R 0.5 A -1
C C8 0.76885(16) 0.25 0.5131(3) 0.0477(8) Uani d T P S 1 . .
C C9 0.78202(15) 0.1378(3) 0.4447(2) 0.0660(7) Uani d . . . 1 . .
H H9A 0.827721 0.134938 0.425065 0.099 Uiso calc U . R 1 . .
H H9B 0.755932 0.140199 0.378007 0.099 Uiso calc U . R 1 . .
H H9C 0.770824 0.066826 0.487229 0.099 Uiso calc U . R 1 . .
C C10 0.69821(17) 0.25 0.5510(3) 0.0681(11) Uani d T P S 1 . .
H H10A 0.669837 0.25 0.487037 0.102 Uiso calc U P R 0.5 B -1
H H10B 0.689917 0.178675 0.594998 0.102 Uiso calc U P R 0.5 B -1
H H10C 0.689917 0.321325 0.594998 0.102 Uiso calc U P R 0.5 B -1
C C11 0.6743(2) 0.2767(9) 0.8416(4) 0.064(3) Uani d U P D 0.5 C -1
C C12 0.6482(8) 0.1562(14) 0.8582(17) 0.188(7) Uani d U P D 0.5 C -1
H H12A 0.616183 0.139081 0.801583 0.282 Uiso calc U P R 0.5 C -1
H H12B 0.627933 0.15143 0.930285 0.282 Uiso calc U P R 0.5 C -1
H H12C 0.683217 0.097849 0.853662 0.282 Uiso calc U P R 0.5 C -1
C C13 0.6242(5) 0.3717(13) 0.8388(13) 0.127(4) Uani d U P D 0.5 C -1
H H13A 0.64483 0.449274 0.827384 0.19 Uiso calc U P R 0.5 C -1
H H13B 0.600761 0.37242 0.908208 0.19 Uiso calc U P R 0.5 C -1
H H13C 0.59414 0.355854 0.778851 0.19 Uiso calc U P R 0.5 C -1
O O1 0.72961(16) 0.2984(5) 0.8309(3) 0.088(2) Uani d U P . 0.5 C -1
N N1 0.90002(7) 0.14895(15) 0.74678(13) 0.0334(3) Uani d . . . 1 . .
N N2 0.86370(11) 0.25 0.9394(2) 0.0385(6) Uani d T P S 1 . .
H H2 0.8304(18) 0.25 0.909(3) 0.046 Uiso d U P S 1 . .
N N3 0.80839(11) 0.25 0.6167(2) 0.0378(5) Uani d T P S 1 . .
H H3 0.7843(17) 0.25 0.680(3) 0.045 Uiso d U P S 1 . .
P P1 0.92038(3) 0.25 0.84564(6) 0.03156(15) Uani d T P S 1 . .
P P2 0.88620(3) 0.25 0.64506(6) 0.03156(15) Uani d T P S 1 . .
Se Se1 1.01488(2) 0.25 0.90786(3) 0.05538(12) Uani d T P S 1 . .
Se Se2 0.94516(2) 0.25 0.50572(3) 0.05861(13) Uani d T P S 1 . .

loop_
_atom_site_aniso_label
_atom_site_aniso_U_11
_atom_site_aniso_U_22
_atom_site_aniso_U_33
_atom_site_aniso_U_12
_atom_site_aniso_U_13
_atom_site_aniso_U_23
C1 0.0573(12) 0.0342(11) 0.0518(13) 0.0077(10) -0.0061(10) -0.0004(10)
C2 0.128(3) 0.0377(15) 0.119(3) -0.0053(17) -0.057(2) -0.0081(17)
C3 0.096(2) 0.0457(15) 0.0762(19) 0.0063(15) -0.0037(16) 0.0209(14)
C4 0.099(2) 0.072(2) 0.086(2) 0.0440(19) 0.0176(19) -0.0002(18)
C5 0.0452(15) 0.083(3) 0.0267(14) 0 0.0019(12) 0
C6 0.118(3) 0.147(4) 0.0446(16) 0.049(3) 0.0114(17) 0.037(2)
C7 0.055(2) 0.145(5) 0.043(2) 0 0.0179(17) 0
C8 0.0469(16) 0.059(2) 0.0372(16) 0 -0.0147(13) 0
C9 0.0731(17) 0.0743(19) 0.0505(15) -0.0031(14) -0.0182(13) -0.0188(14)
C10 0.0419(17) 0.104(3) 0.059(2) 0 -0.0183(16) 0
C11 0.0397(18) 0.109(9) 0.043(2) 0.007(3) -0.0061(15) 0.006(3)
C12 0.176(14) 0.162(10) 0.226(15) -0.073(9) -0.094(12) 0.119(10)
C13 0.086(5) 0.137(8) 0.158(10) 0.045(5) -0.063(6) -0.066(7)
O1 0.0353(14) 0.156(6) 0.072(2) 0.002(2) -0.0014(15) 0.001(2)
N1 0.0341(7) 0.0343(8) 0.0319(8) 0.0042(6) -0.0034(6) -0.0004(7)
N2 0.0279(10) 0.0584(17) 0.0292(12) 0 0.0003(9) 0
N3 0.0328(11) 0.0505(15) 0.0302(12) 0 -0.0045(9) 0
P1 0.0237(3) 0.0414(4) 0.0296(3) 0 -0.0011(2) 0
P2 0.0296(3) 0.0371(4) 0.0280(3) 0 0.0010(2) 0
Se1 0.02606(13) 0.0919(3) 0.0482(2) 0 -0.00814(12) 0
Se2 0.04883(19) 0.0902(3) 0.03677(19) 0 0.01383(14) 0

loop_
_atom_type_symbol
_atom_type_description
_atom_type_scat_dispersion_real
_atom_type_scat_dispersion_imag
_atom_type_scat_source
C C 0.0033 0.0016 'International Tables Vol C Tables 4.2.6.8 and 6.1.1.4'
H H 0.0000 0.0000 'International Tables Vol C Tables 4.2.6.8 and 6.1.1.4'
O O 0.0106 0.0060 'International Tables Vol C Tables 4.2.6.8 and 6.1.1.4'
N N 0.0061 0.0033 'International Tables Vol C Tables 4.2.6.8 and 6.1.1.4'
P P 0.1023 0.0942 'International Tables Vol C Tables 4.2.6.8 and 6.1.1.4'
Se Se -0.0929 2.2259 'International Tables Vol C Tables 4.2.6.8 and 6.1.1.4'

loop_
_geom_angle_atom_site_label_1
_geom_angle_atom_site_label_2
_geom_angle_atom_site_label_3
_geom_angle_site_symmetry_1
_geom_angle_site_symmetry_3
_geom_angle
N1 C1 C2 . . 108.3(2)
N1 C1 C3 . . 108.7(2)
C2 C1 C3 . . 109.8(3)
N1 C1 C4 . . 110.0(2)
C2 C1 C4 . . 111.1(3)
C3 C1 C4 . . 108.9(2)
N2 C5 C7 . . 105.2(3)
N2 C5 C6 . . 111.2(2)
C7 C5 C6 . . 109.3(2)
N2 C5 C6 . 7_565 111.2(2)
C7 C5 C6 . 7_565 109.3(2)
C6 C5 C6 . 7_565 110.5(4)
N3 C8 C9 . . 111.15(18)
N3 C8 C9 . 7_565 111.15(18)
C9 C8 C9 . 7_565 110.0(3)
N3 C8 C10 . . 105.4(3)
C9 C8 C10 . . 109.5(2)
C9 C8 C10 7_565 . 109.5(2)
O1 C11 C12 . . 124.3(10)
O1 C11 C13 . . 122.0(9)
C12 C11 C13 . . 113.8(8)
C1 N1 P2 . . 130.74(15)
C1 N1 P1 . . 130.69(14)
P2 N1 P1 . . 96.75(9)
C5 N2 P1 . . 136.0(2)
C8 N3 P2 . . 135.1(2)
N2 P1 N1 . . 108.46(9)
N2 P1 N1 . 7_565 108.46(9)
N1 P1 N1 . 7_565 82.97(11)
N2 P1 Se1 . . 114.53(9)
N1 P1 Se1 . . 119.09(6)
N1 P1 Se1 7_565 . 119.09(6)
N2 P1 P2 . . 118.14(9)
N1 P1 P2 . . 41.58(6)
N1 P1 P2 7_565 . 41.58(6)
Se1 P1 P2 . . 127.33(3)
N3 P2 N1 . 7_565 108.51(9)
N3 P2 N1 . . 108.51(9)
N1 P2 N1 7_565 . 83.15(12)
N3 P2 Se2 . . 113.57(10)
N1 P2 Se2 7_565 . 119.60(6)
N1 P2 Se2 . . 119.60(6)
N3 P2 P1 . . 118.25(10)
N1 P2 P1 7_565 . 41.67(6)
N1 P2 P1 . . 41.67(6)
Se2 P2 P1 . . 128.18(4)

loop_
_geom_bond_atom_site_label_1
_geom_bond_atom_site_label_2
_geom_bond_site_symmetry_2
_geom_bond_distance
C1 N1 . 1.492(3)
C1 C2 . 1.517(4)
C1 C3 . 1.520(4)
C1 C4 . 1.520(4)
C5 N2 . 1.503(4)
C5 C7 . 1.506(5)
C5 C6 . 1.507(4)
C5 C6 7_565 1.507(4)
C8 N3 . 1.496(4)
C8 C9 . 1.521(3)
C8 C9 7_565 1.521(3)
C8 C10 . 1.524(5)
C11 O1 . 1.170(6)
C11 C12 . 1.455(13)
C11 C13 . 1.475(10)
N1 P2 . 1.6909(17)
N1 P1 . 1.6938(17)
N2 P1 . 1.628(2)
N3 P2 . 1.637(2)
P1 Se1 . 2.0850(7)
P1 P2 . 2.5299(11)
P2 Se2 . 2.0786(8)
